data_7700702
loop_
_publ_author_name
'Tignor, Steven E.'
'Shaw, Travis W.'
'Bocarsly, Andrew B.'

_publ_section_title
;
 Elucidating the origins of enhanced CO<sub>2</sub> reduction in manganese
 electrocatalysts bearing pendant hydrogen-bond donors.
;
_journal_issue 33
_journal_name_full 'Dalton transactions (Cambridge, England : 2003)'
_journal_page_first 12730
_journal_page_last 12737
_journal_paper_doi 10.1039/c9dt02060h
_journal_volume 48
_journal_year 2019
_chemical_formula_sum 'C19 H12 Br Mn N2 O4'
_chemical_formula_weight 467.15
_chemical_name_common 4-OH
_space_group_crystal_system monoclinic
_space_group_IT_number 14
_space_group_name_Hall '-P 2ybc'
_space_group_name_H-M_alt 'P 1 21/c 1'
_symmetry_space_group_name_Hall '-P 2ybc'
_symmetry_space_group_name_H-M 'P 1 21/c 1'
_atom_sites_solution_hydrogens mixed
_audit_update_record
;
2019-03-12 deposited with the CCDC.    2019-07-23 downloaded from the CCDC.
;
_cell_angle_alpha 90
_cell_angle_beta 117.874(2)
_cell_angle_gamma 90
_cell_formula_units_Z 4
_cell_length_a 14.0073(9)
_cell_length_b 9.6629(7)
_cell_length_c 14.7314(10)
_cell_measurement_reflns_used 9305
_cell_measurement_temperature 100.(2)
_cell_measurement_theta_max 36.6793
_cell_measurement_theta_min 2.6248
_cell_volume 1762.6(2)
_computing_cell_refinement 'SAINT V8.34A (Bruker AXS Inc., 2013)'
_computing_data_collection 'Bruker Instrument Service v4.2.4'
_computing_data_reduction 'SAINT V8.34A (Bruker AXS Inc., 2013)'
_computing_structure_refinement 'SHELXL-2014/7 (Sheldrick, 2014)'
_diffrn_ambient_temperature 100.(2)
_diffrn_detector_area_resol_mean 10.4167
_diffrn_measured_fraction_theta_full 0.996
_diffrn_measured_fraction_theta_max 0.996
_diffrn_measurement_device_type 'Bruker APEX II CCD'
_diffrn_radiation_type 'Mo K\a'
_diffrn_radiation_wavelength 0.71073
_diffrn_reflns_av_R_equivalents 0.0277
_diffrn_reflns_av_unetI/netI 0.0141
_diffrn_reflns_limit_h_max 22
_diffrn_reflns_limit_h_min -22
_diffrn_reflns_limit_k_max 15
_diffrn_reflns_limit_k_min -15
_diffrn_reflns_limit_l_max 22
_diffrn_reflns_limit_l_min -23
_diffrn_reflns_number 98356
_diffrn_reflns_theta_full 34.97
_diffrn_reflns_theta_max 34.97
_diffrn_reflns_theta_min 2.63
_exptl_absorpt_coefficient_mu 3.044
_exptl_absorpt_correction_T_max 0.71
_exptl_absorpt_correction_T_min 0.52
_exptl_absorpt_correction_type multi-scan
_exptl_absorpt_process_details 'SADABS V2014/5 (Bruker AXS Inc.)'
_exptl_crystal_colour 'translucent intense orange-yellow'
_exptl_crystal_density_diffrn 1.760
_exptl_crystal_density_method 'not measured'
_exptl_crystal_description 'rectangular prism'
_exptl_crystal_F_000 928
_exptl_crystal_size_max 0.244
_exptl_crystal_size_mid 0.131
_exptl_crystal_size_min 0.122
_refine_diff_density_max 0.607
_refine_diff_density_min -0.384
_refine_ls_extinction_method none
_refine_ls_goodness_of_fit_ref 1.053
_refine_ls_hydrogen_treatment mixed
_refine_ls_matrix_type full
_refine_ls_number_parameters 248
_refine_ls_number_reflns 7721
_refine_ls_number_restraints 0
_refine_ls_restrained_S_all 1.053
_refine_ls_R_factor_all 0.0279
_refine_ls_R_factor_gt 0.0220
_refine_ls_shift/su_max 0.004
_refine_ls_shift/su_mean 0.000
_refine_ls_structure_factor_coef Fsqd
_refine_ls_weighting_details 'w=1/[\s^2^(Fo^2^)+(0.0288P)^2^+0.6725P] where P=(Fo^2^+2Fc^2^)/3'
_refine_ls_weighting_scheme calc
_refine_ls_wR_factor_gt 0.0546
_refine_ls_wR_factor_ref 0.0566
_reflns_number_gt 6900
_reflns_number_total 7721
_reflns_threshold_expression 'I > 2\s(I)'
_cod_data_source_file c9dt02060h2.cif
_cod_data_source_block I
_cod_depositor_comments 'Adding full bibliography for 7700702--7700703.cif.'
_cod_database_code 7700702
_publcif_funding_html
;
;

loop_
_space_group_symop_operation_xyz
'x, y, z'
'-x, y+1/2, -z+1/2'
'-x, -y, -z'
'x, -y-1/2, z-1/2'

loop_
_atom_site_type_symbol
_atom_site_label
_atom_site_fract_x
_atom_site_fract_y
_atom_site_fract_z
_atom_site_U_iso_or_equiv
_atom_site_adp_type
_atom_site_calc_flag
_atom_site_refinement_flags_adp
_atom_site_refinement_flags_posn
_atom_site_occupancy
Br Br1 0.28339(2) 0.34323(2) 1.03812(2) 0.01500(3) Uani d . . 1
N N1 0.23971(6) 0.54543(8) 0.85566(6) 0.01291(13) Uani d . . 1
O O1 0.59145(6) -0.04485(8) 0.89517(7) 0.02181(15) Uani d . . 1
C C1 0.20200(8) 0.66995(10) 0.86448(7) 0.01562(16) Uani d . . 1
H H1 0.131 0.6757 0.8571 0.019 Uiso calc U R 1
Mn Mn1 0.16542(2) 0.35973(2) 0.84412(2) 0.01253(3) Uani d . . 1
C C2 0.26230(8) 0.79021(9) 0.88389(7) 0.01664(16) Uani d . . 1
H H2 0.233 0.8766 0.8894 0.02 Uiso calc U R 1
C C6 0.37388(7) 0.39779(9) 0.85203(6) 0.01156(14) Uani d . . 1
O O3 0.08470(7) 0.08102(9) 0.85330(7) 0.02876(18) Uani d . . 1
C C3 0.36613(8) 0.78244(9) 0.89508(7) 0.01625(16) Uani d . . 1
H H3 0.4096 0.8631 0.9096 0.02 Uiso calc U R 1
N N2 0.29694(6) 0.29977(8) 0.83062(6) 0.01268(13) Uani d . . 1
O O2 -0.01515(7) 0.47439(10) 0.87241(8) 0.0322(2) Uani d . . 1
H H2A 0.6263(17) -0.120(2) 0.9095(16) 0.051(6) Uiso d . . 1
C C8 0.49945(7) 0.23007(9) 0.84572(6) 0.01214(14) Uani d . . 1
C C4 0.40558(8) 0.65473(9) 0.88465(7) 0.01391(15) Uani d . . 1
H H4 0.476 0.6472 0.8909 0.017 Uiso calc U R 1
O O4 0.03563(7) 0.34708(9) 0.61929(7) 0.02550(17) Uani d . . 1
C C12 0.67626(8) 0.29888(10) 0.85764(7) 0.01543(15) Uani d . . 1
H H12 0.6493 0.3908 0.8424 0.019 Uiso calc U R 1
C C9 0.41562(8) 0.13335(9) 0.81559(7) 0.01446(15) Uani d . . 1
H H9 0.4259 0.0415 0.7989 0.017 Uiso calc U R 1
C C11 0.60859(7) 0.19410(9) 0.86085(7) 0.01277(14) Uani d . . 1
C C5 0.34061(7) 0.53789(9) 0.86497(6) 0.01188(14) Uani d . . 1
C C13 0.78102(8) 0.27325(11) 0.87583(8) 0.01837(17) Uani d . . 1
H H13 0.8252 0.3468 0.8743 0.022 Uiso calc U R 1
C C14 0.82084(8) 0.13868(11) 0.89635(8) 0.01809(17) Uani d . . 1
H H14 0.8922 0.1197 0.9078 0.022 Uiso calc U R 1
C C10 0.31799(8) 0.17140(9) 0.81011(7) 0.01496(15) Uani d . . 1
H H10 0.263 0.1033 0.7909 0.018 Uiso calc U R 1
C C7 0.47463(7) 0.36592(9) 0.86129(7) 0.01249(14) Uani d . . 1
H H7 0.5273 0.4367 0.8783 0.015 Uiso calc U R 1
C C18 0.11703(8) 0.18870(11) 0.84946(8) 0.01834(17) Uani d . . 1
C C17 0.05532(8) 0.43088(11) 0.86229(8) 0.01990(18) Uani d . . 1
C C16 0.65151(8) 0.05907(9) 0.88411(7) 0.01459(15) Uani d . . 1
C C15 0.75633(8) 0.03214(10) 0.90009(7) 0.01699(16) Uani d . . 1
H H15 0.7836 -0.0597 0.9136 0.02 Uiso calc U R 1
C C19 0.08541(8) 0.35815(10) 0.70633(8) 0.01733(17) Uani d . . 1

loop_
_atom_site_aniso_label
_atom_site_aniso_U_11
_atom_site_aniso_U_22
_atom_site_aniso_U_33
_atom_site_aniso_U_12
_atom_site_aniso_U_13
_atom_site_aniso_U_23
Br1 0.01729(5) 0.01239(4) 0.01407(4) -0.00096(3) 0.00628(3) 0.00060(3)
N1 0.0136(3) 0.0118(3) 0.0133(3) 0.0009(2) 0.0062(3) 0.0010(2)
O1 0.0215(3) 0.0133(3) 0.0347(4) 0.0024(3) 0.0165(3) 0.0053(3)
C1 0.0177(4) 0.0141(4) 0.0165(4) 0.0031(3) 0.0093(3) 0.0016(3)
Mn1 0.01003(6) 0.01188(6) 0.01444(6) -0.00087(4) 0.00468(5) 0.00030(4)
C2 0.0237(4) 0.0117(3) 0.0155(4) 0.0025(3) 0.0100(3) 0.0006(3)
C6 0.0120(3) 0.0109(3) 0.0107(3) -0.0009(3) 0.0043(3) 0.0001(3)
O3 0.0279(4) 0.0208(4) 0.0336(4) -0.0098(3) 0.0110(3) -0.0004(3)
C3 0.0214(4) 0.0114(3) 0.0153(4) -0.0016(3) 0.0080(3) 0.0001(3)
N2 0.0119(3) 0.0113(3) 0.0133(3) -0.0014(2) 0.0046(3) -0.0007(2)
O2 0.0254(4) 0.0317(4) 0.0498(6) 0.0023(3) 0.0263(4) 0.0021(4)
C8 0.0135(3) 0.0122(3) 0.0108(3) 0.0002(3) 0.0057(3) 0.0002(3)
C4 0.0159(4) 0.0113(3) 0.0139(4) -0.0016(3) 0.0064(3) 0.0003(3)
O4 0.0213(4) 0.0284(4) 0.0188(4) 0.0023(3) 0.0027(3) -0.0007(3)
C12 0.0163(4) 0.0151(4) 0.0156(4) -0.0009(3) 0.0081(3) 0.0008(3)
C9 0.0151(4) 0.0120(3) 0.0158(4) -0.0006(3) 0.0068(3) -0.0021(3)
C11 0.0140(4) 0.0133(3) 0.0119(3) 0.0003(3) 0.0068(3) -0.0002(3)
C5 0.0130(3) 0.0109(3) 0.0113(3) -0.0001(3) 0.0053(3) 0.0008(3)
C13 0.0169(4) 0.0202(4) 0.0193(4) -0.0033(3) 0.0096(3) -0.0006(3)
C14 0.0141(4) 0.0233(4) 0.0173(4) 0.0003(3) 0.0077(3) -0.0008(3)
C10 0.0143(4) 0.0118(3) 0.0173(4) -0.0021(3) 0.0062(3) -0.0025(3)
C7 0.0127(3) 0.0115(3) 0.0128(3) -0.0009(3) 0.0056(3) -0.0004(3)
C18 0.0138(4) 0.0189(4) 0.0189(4) -0.0021(3) 0.0048(3) -0.0001(3)
C17 0.0172(4) 0.0186(4) 0.0251(5) -0.0009(3) 0.0109(4) 0.0020(3)
C16 0.0163(4) 0.0136(3) 0.0152(4) 0.0004(3) 0.0085(3) 0.0000(3)
C15 0.0169(4) 0.0174(4) 0.0178(4) 0.0029(3) 0.0091(3) 0.0009(3)
C19 0.0129(4) 0.0162(4) 0.0203(4) 0.0007(3) 0.0056(3) 0.0008(3)

loop_
_atom_type_symbol
_atom_type_description
_atom_type_scat_dispersion_real
_atom_type_scat_dispersion_imag
_atom_type_scat_source
C C 0.0033 0.0016 'International Tables Vol C Tables 4.2.6.8 and 6.1.1.4'
H H 0.0000 0.0000 'International Tables Vol C Tables 4.2.6.8 and 6.1.1.4'
N N 0.0061 0.0033 'International Tables Vol C Tables 4.2.6.8 and 6.1.1.4'
O O 0.0106 0.0060 'International Tables Vol C Tables 4.2.6.8 and 6.1.1.4'
Mn Mn 0.3368 0.7283 'International Tables Vol C Tables 4.2.6.8 and 6.1.1.4'
Br Br -0.2901 2.4595 'International Tables Vol C Tables 4.2.6.8 and 6.1.1.4'

loop_
_geom_angle_atom_site_label_1
_geom_angle_atom_site_label_2
_geom_angle_atom_site_label_3
_geom_angle
C1 N1 C5 118.43(8)
C1 N1 Mn1 125.93(7)
C5 N1 Mn1 115.32(6)
C16 O1 H2A 110.2(14)
N1 C1 C2 122.78(9)
N1 C1 H1 118.6
C2 C1 H1 118.6
C18 Mn1 C19 89.59(5)
C18 Mn1 C17 88.75(5)
C19 Mn1 C17 92.60(5)
C18 Mn1 N2 96.88(4)
C19 Mn1 N2 90.12(4)
C17 Mn1 N2 173.77(4)
C18 Mn1 N1 171.98(4)
C19 Mn1 N1 97.22(4)
C17 Mn1 N1 95.15(4)
N2 Mn1 N1 78.94(3)
C18 Mn1 Br1 87.34(3)
C19 Mn1 Br1 175.60(3)
C17 Mn1 Br1 90.49(4)
N2 Mn1 Br1 87.11(2)
N1 Mn1 Br1 85.62(2)
C1 C2 C3 118.90(9)
C1 C2 H2 120.6
C3 C2 H2 120.6
N2 C6 C7 121.93(8)
N2 C6 C5 114.00(8)
C7 C6 C5 124.06(8)
C2 C3 C4 118.95(9)
C2 C3 H3 120.5
C4 C3 H3 120.5
C10 N2 C6 117.61(8)
C10 N2 Mn1 126.27(6)
C6 N2 Mn1 115.92(6)
C9 C8 C7 116.14(8)
C9 C8 C11 123.03(8)
C7 C8 C11 120.83(8)
C3 C4 C5 119.21(9)
C3 C4 H4 120.4
C5 C4 H4 120.4
C13 C12 C11 122.40(9)
C13 C12 H12 118.8
C11 C12 H12 118.8
C10 C9 C8 120.08(8)
C10 C9 H9 120.0
C8 C9 H9 120.0
C12 C11 C16 117.25(8)
C12 C11 C8 119.49(8)
C16 C11 C8 123.17(8)
N1 C5 C4 121.73(8)
N1 C5 C6 114.46(7)
C4 C5 C6 123.81(8)
C12 C13 C14 119.33(9)
C12 C13 H13 120.3
C14 C13 H13 120.3
C15 C14 C13 119.97(9)
C15 C14 H14 120.0
C13 C14 H14 120.0
N2 C10 C9 123.27(8)
N2 C10 H10 118.4
C9 C10 H10 118.4
C6 C7 C8 120.64(8)
C6 C7 H7 119.7
C8 C7 H7 119.7
O3 C18 Mn1 178.62(10)
O2 C17 Mn1 178.88(11)
O1 C16 C15 119.94(8)
O1 C16 C11 119.47(8)
C15 C16 C11 120.53(9)
C14 C15 C16 120.47(9)
C14 C15 H15 119.8
C16 C15 H15 119.8
O4 C19 Mn1 175.08(9)

loop_
_geom_bond_atom_site_label_1
_geom_bond_atom_site_label_2
_geom_bond_distance
Br1 Mn1 2.5510(2)
N1 C1 1.3446(12)
N1 C5 1.3566(12)
N1 Mn1 2.0411(8)
O1 C16 1.3678(12)
O1 H2A 0.85(2)
C1 C2 1.3855(14)
C1 H1 0.95
Mn1 C18 1.8019(10)
Mn1 C19 1.8026(11)
Mn1 C17 1.8189(11)
Mn1 N2 2.0278(8)
C2 C3 1.3871(14)
C2 H2 0.95
C6 N2 1.3566(11)
C6 C7 1.3873(12)
C6 C5 1.4729(12)
O3 C18 1.1467(13)
C3 C4 1.3896(13)
C3 H3 0.95
N2 C10 1.3417(12)
O2 C17 1.1450(13)
C8 C9 1.4007(13)
C8 C7 1.4041(12)
C8 C11 1.4794(13)
C4 C5 1.3929(12)
C4 H4 0.95
O4 C19 1.1427(13)
C12 C13 1.3853(14)
C12 C11 1.4027(13)
C12 H12 0.95
C9 C10 1.3816(13)
C9 H9 0.95
C11 C16 1.4102(13)
C13 C14 1.3913(15)
C13 H13 0.95
C14 C15 1.3878(14)
C14 H14 0.95
C10 H10 0.95
C7 H7 0.95
C16 C15 1.3984(13)
C15 H15 0.95

loop_
_geom_torsion_atom_site_label_1
_geom_torsion_atom_site_label_2
_geom_torsion_atom_site_label_3
_geom_torsion_atom_site_label_4
_geom_torsion
C5 N1 C1 C2 -0.83(14)
Mn1 N1 C1 C2 172.31(7)
N1 C1 C2 C3 -0.19(15)
C1 C2 C3 C4 1.13(14)
C7 C6 N2 C10 -5.38(13)
C5 C6 N2 C10 175.10(8)
C7 C6 N2 Mn1 169.93(7)
C5 C6 N2 Mn1 -9.59(9)
C2 C3 C4 C5 -1.05(14)
C7 C8 C9 C10 -4.73(13)
C11 C8 C9 C10 175.26(8)
C13 C12 C11 C16 0.29(14)
C13 C12 C11 C8 176.99(9)
C9 C8 C11 C12 159.20(9)
C7 C8 C11 C12 -20.82(13)
C9 C8 C11 C16 -24.31(14)
C7 C8 C11 C16 155.68(9)
C1 N1 C5 C4 0.90(13)
Mn1 N1 C5 C4 -172.95(7)
C1 N1 C5 C6 -178.78(8)
Mn1 N1 C5 C6 7.36(9)
C3 C4 C5 N1 0.03(13)
C3 C4 C5 C6 179.68(8)
N2 C6 C5 N1 1.39(11)
C7 C6 C5 N1 -178.12(8)
N2 C6 C5 C4 -178.29(8)
C7 C6 C5 C4 2.20(14)
C11 C12 C13 C14 1.14(15)
C12 C13 C14 C15 -1.05(15)
C6 N2 C10 C9 3.83(14)
Mn1 N2 C10 C9 -170.93(7)
C8 C9 C10 N2 1.30(15)
N2 C6 C7 C8 1.85(13)
C5 C6 C7 C8 -178.68(8)
C9 C8 C7 C6 3.23(13)
C11 C8 C7 C6 -176.76(8)
C12 C11 C16 O1 175.49(9)
C8 C11 C16 O1 -1.08(14)
C12 C11 C16 C15 -1.82(13)
C8 C11 C16 C15 -178.39(8)
C13 C14 C15 C16 -0.47(15)
O1 C16 C15 C14 -175.36(9)
C11 C16 C15 C14 1.94(14)
